data_4339949
loop_
_publ_author_name
'Jiang, Hai-Long'
'Ma, En'
'Mao, Jiang-Gao'

_publ_section_title
;
 New luminescent solids in the Ln-W(Mo)-Te-O-(Cl) systems.
;
_journal_issue 17
_journal_name_full 'Inorganic chemistry'
_journal_page_first 7012
_journal_page_last 7023
_journal_paper_doi 10.1021/ic700793n
_journal_volume 46
_journal_year 2007
_chemical_formula_sum 'Nd2 O13 Te2 W2'
_chemical_formula_weight 1119.38
_chemical_name_systematic
; 
 ? 
;
_space_group_IT_number 2
_symmetry_cell_setting triclinic
_symmetry_space_group_name_Hall '-P 1'
_symmetry_space_group_name_H-M 'P -1'
_atom_sites_solution_primary direct
_atom_sites_solution_secondary difmap
_audit_creation_method SHELXL-97
_cell_angle_alpha 90.307(7)
_cell_angle_beta 98.116(6)
_cell_angle_gamma 93.658(10)
_cell_formula_units_Z 2
_cell_length_a 6.647(3)
_cell_length_b 6.905(3)
_cell_length_c 11.525(5)
_cell_measurement_temperature 293(2)
_cell_volume 522.5(4)
_computing_structure_refinement 'SHELXL-97 (Sheldrick, 1997)'
_computing_structure_solution 'SHELXS-97 (Sheldrick, 1990)'
_diffrn_ambient_temperature 293(2)
_diffrn_measured_fraction_theta_full 0.984
_diffrn_measured_fraction_theta_max 0.984
_diffrn_measurement_device_type 'Rigaku Mercury CCD'
_diffrn_measurement_method CCD_Profile_fitting
_diffrn_radiation_monochromator graphite
_diffrn_radiation_source 'fine-focus sealed tube'
_diffrn_radiation_type MoK\a
_diffrn_radiation_wavelength 0.71073
_diffrn_reflns_av_R_equivalents 0.0213
_diffrn_reflns_av_sigmaI/netI 0.0346
_diffrn_reflns_limit_h_max 8
_diffrn_reflns_limit_h_min -8
_diffrn_reflns_limit_k_max 8
_diffrn_reflns_limit_k_min -8
_diffrn_reflns_limit_l_max 14
_diffrn_reflns_limit_l_min -14
_diffrn_reflns_number 4120
_diffrn_reflns_theta_full 27.45
_diffrn_reflns_theta_max 27.45
_diffrn_reflns_theta_min 2.96
_diffrn_standards_decay_% <1.0%
_exptl_absorpt_coefficient_mu 37.261
_exptl_absorpt_correction_T_max 1.0000
_exptl_absorpt_correction_T_min 0.7900
_exptl_absorpt_correction_type multi-scan
_exptl_crystal_colour purple
_exptl_crystal_density_diffrn 7.115
_exptl_crystal_density_method 'not measured'
_exptl_crystal_description brick
_exptl_crystal_F_000 952
_exptl_crystal_size_max 0.0600
_exptl_crystal_size_mid 0.0500
_exptl_crystal_size_min 0.0400
_refine_diff_density_max 1.483
_refine_diff_density_min -1.165
_refine_diff_density_rms 0.306
_refine_ls_extinction_coef 0.00354(8)
_refine_ls_extinction_expression Fc^*^=kFc[1+0.001xFc^2^\l^3^/sin(2\q)]^-1/4^
_refine_ls_extinction_method SHELXL
_refine_ls_goodness_of_fit_ref 1.036
_refine_ls_matrix_type full
_refine_ls_number_parameters 173
_refine_ls_number_reflns 2346
_refine_ls_number_restraints 0
_refine_ls_restrained_S_all 1.036
_refine_ls_R_factor_all 0.0244
_refine_ls_R_factor_gt 0.0197
_refine_ls_shift/su_max 0.001
_refine_ls_shift/su_mean 0.000
_refine_ls_structure_factor_coef Fsqd
_refine_ls_weighting_details 'calc w=1/[\s^2^(Fo^2^)+(0.0156P)^2^+0.0000P] where P=(Fo^2^+2Fc^2^)/3'
_refine_ls_weighting_scheme calc
_refine_ls_wR_factor_gt 0.0438
_refine_ls_wR_factor_ref 0.0449
_reflns_number_gt 2051
_reflns_number_total 2346
_reflns_threshold_expression >2sigma(I)
_cod_data_source_file ic700793n-file003.cif
_cod_data_source_block Nd2W2Te2O13
_cod_depositor_comments
;
The following automatic conversions were performed:

'_exptl_absorpt_correction_type' value 'Multi-scan' changed to
'multi-scan' according to
/usr/data/users/saulius/automatic-downloads/retrospective/ACS/lib/dictionaries/cif_core.dic
dictionary named 'cif_core.dic' version 2.4.2 from 2011-04-26.

Automatic conversion script
Id: cif_fix_values 2281 2013-09-26 08:29:07Z andrius 
;
_cod_original_sg_symbol_H-M P-1
_cod_database_code 4339949

loop_
_symmetry_equiv_pos_as_xyz
'x, y, z'
'-x, -y, -z'

loop_
_atom_site_label
_atom_site_type_symbol
_atom_site_fract_x
_atom_site_fract_y
_atom_site_fract_z
_atom_site_U_iso_or_equiv
_atom_site_adp_type
_atom_site_occupancy
_atom_site_symmetry_multiplicity
_atom_site_calc_flag
Nd1 Nd 0.22758(6) 0.13217(5) 0.11833(3) 0.00627(9) Uani 1 1 d
Nd2 Nd 0.63610(6) 0.37046(5) 0.36702(3) 0.00646(10) Uani 1 1 d
W1 W 0.11400(5) 0.62515(4) 0.29649(3) 0.00503(8) Uani 1 1 d
W2 W 0.75029(5) 0.88078(4) 0.18855(3) 0.00479(8) Uani 1 1 d
Te1 Te 0.75039(7) 0.38818(6) 0.04781(4) 0.00515(11) Uani 1 1 d
Te2 Te 0.17320(8) 0.18029(7) 0.44415(4) 0.00611(11) Uani 1 1 d
O1 O 0.0080(8) 0.4105(7) 0.1435(4) 0.0097(11) Uani 1 1 d
O2 O 0.7242(8) 0.6659(7) 0.0480(4) 0.0091(11) Uani 1 1 d
O3 O 0.5781(8) 0.3164(7) 0.1567(4) 0.0074(11) Uani 1 1 d
O4 O 0.3217(8) 0.1433(7) 0.3212(4) 0.0093(11) Uani 1 1 d
O5 O 0.3853(8) 0.3451(7) 0.5148(4) 0.0085(11) Uani 1 1 d
O6 O 0.0128(8) 0.3848(7) 0.3776(4) 0.0084(11) Uani 1 1 d
O7 O 0.1811(8) 0.7500(7) 0.4330(5) 0.0113(12) Uani 1 1 d
O8 O 0.8421(8) 0.0411(7) 0.0706(4) 0.0071(11) Uani 1 1 d
O9 O 0.7969(8) 0.0426(7) 0.3101(4) 0.0103(11) Uani 1 1 d
O10 O 0.3461(8) 0.5388(7) 0.2733(5) 0.0118(12) Uani 1 1 d
O11 O 0.4884(8) 0.8956(7) 0.1483(5) 0.0106(12) Uani 1 1 d
O12 O 0.8014(8) 0.6526(7) 0.2814(4) 0.0049(10) Uani 1 1 d
O13 O 0.0799(8) 0.8291(7) 0.1958(4) 0.0080(11) Uani 1 1 d

loop_
_atom_site_aniso_label
_atom_site_aniso_U_11
_atom_site_aniso_U_22
_atom_site_aniso_U_33
_atom_site_aniso_U_23
_atom_site_aniso_U_13
_atom_site_aniso_U_12
Nd1 0.0066(2) 0.00600(19) 0.0065(2) 0.00128(14) 0.00154(15) 0.00167(15)
Nd2 0.0049(2) 0.0075(2) 0.0073(2) 0.00079(15) 0.00175(15) 0.00103(16)
W1 0.00421(17) 0.00432(14) 0.00701(15) 0.00179(10) 0.00154(11) 0.00188(11)
W2 0.00491(17) 0.00347(14) 0.00644(15) 0.00129(10) 0.00168(11) 0.00180(11)
Te1 0.0053(3) 0.0041(2) 0.0065(2) 0.00054(17) 0.00168(18) 0.00167(18)
Te2 0.0064(3) 0.0054(2) 0.0072(2) 0.00189(17) 0.00238(18) 0.00138(19)
O1 0.007(3) 0.012(3) 0.010(3) -0.001(2) -0.002(2) 0.002(2)
O2 0.012(3) 0.005(2) 0.010(3) 0.000(2) 0.001(2) 0.002(2)
O3 0.007(3) 0.006(2) 0.010(3) 0.005(2) 0.005(2) 0.000(2)
O4 0.013(3) 0.007(2) 0.009(3) 0.001(2) 0.007(2) 0.000(2)
O5 0.005(3) 0.012(3) 0.008(3) -0.004(2) 0.000(2) 0.000(2)
O6 0.007(3) 0.006(2) 0.012(3) 0.005(2) 0.002(2) 0.003(2)
O7 0.015(3) 0.009(3) 0.011(3) 0.002(2) 0.005(2) 0.001(2)
O8 0.005(3) 0.003(2) 0.013(3) 0.000(2) 0.003(2) 0.001(2)
O9 0.016(3) 0.007(2) 0.008(3) -0.001(2) 0.001(2) 0.002(2)
O10 0.012(3) 0.015(3) 0.010(3) 0.003(2) 0.005(2) 0.004(2)
O11 0.009(3) 0.004(2) 0.019(3) 0.000(2) 0.003(2) -0.001(2)
O12 0.006(3) 0.006(2) 0.004(2) 0.0031(18) 0.003(2) 0.004(2)
O13 0.005(3) 0.006(2) 0.013(3) 0.004(2) 0.001(2) 0.002(2)

loop_
_atom_type_symbol
_atom_type_description
_atom_type_scat_dispersion_real
_atom_type_scat_dispersion_imag
_atom_type_scat_source
O O 0.0106 0.0060 'International Tables Vol C Tables 4.2.6.8 and 6.1.1.4'
Te Te -0.5308 1.6751 'International Tables Vol C Tables 4.2.6.8 and 6.1.1.4'
Nd Nd -0.1943 3.0179 'International Tables Vol C Tables 4.2.6.8 and 6.1.1.4'
W W -0.8490 6.8722 'International Tables Vol C Tables 4.2.6.8 and 6.1.1.4'

loop_
_geom_angle_atom_site_label_1
_geom_angle_atom_site_label_2
_geom_angle_atom_site_label_3
_geom_angle
_geom_angle_site_symmetry_1
_geom_angle_site_symmetry_3
O4 Nd1 O2 137.78(16) . 2_665
O4 Nd1 O11 77.45(18) . 1_545
O2 Nd1 O11 110.46(17) 2_665 1_545
O4 Nd1 O8 152.31(17) . 2_655
O2 Nd1 O8 66.14(16) 2_665 2_655
O11 Nd1 O8 80.19(17) 1_545 2_655
O4 Nd1 O13 73.19(17) . 1_545
O2 Nd1 O13 149.04(17) 2_665 1_545
O11 Nd1 O13 70.80(17) 1_545 1_545
O8 Nd1 O13 84.20(16) 2_655 1_545
O4 Nd1 O1 87.32(17) . .
O2 Nd1 O1 77.18(16) 2_665 .
O11 Nd1 O1 163.73(17) 1_545 .
O8 Nd1 O1 116.02(17) 2_655 .
O13 Nd1 O1 110.44(17) 1_545 .
O4 Nd1 O3 73.46(17) . .
O2 Nd1 O3 70.62(17) 2_665 .
O11 Nd1 O3 71.45(16) 1_545 .
O8 Nd1 O3 114.31(16) 2_655 .
O13 Nd1 O3 133.80(16) 1_545 .
O1 Nd1 O3 98.93(16) . .
O4 Nd1 O8 109.39(17) . 1_455
O2 Nd1 O8 99.88(17) 2_665 1_455
O11 Nd1 O8 124.16(15) 1_545 1_455
O8 Nd1 O8 70.70(19) 2_655 1_455
O13 Nd1 O8 59.96(16) 1_545 1_455
O1 Nd1 O8 66.25(16) . 1_455
O3 Nd1 O8 164.33(15) . 1_455
O4 Nd1 W2 162.30(13) . 2_665
O2 Nd1 W2 36.70(11) 2_665 2_665
O11 Nd1 W2 89.80(13) 1_545 2_665
O8 Nd1 W2 30.24(11) 2_655 2_665
O13 Nd1 W2 114.42(12) 1_545 2_665
O1 Nd1 W2 103.73(12) . 2_665
O3 Nd1 W2 90.97(11) . 2_665
O8 Nd1 W2 87.89(11) 1_455 2_665
O4 Nd1 Nd2 37.55(12) . .
O2 Nd1 Nd2 102.15(12) 2_665 .
O11 Nd1 Nd2 76.18(12) 1_545 .
O8 Nd1 Nd2 147.74(12) 2_655 .
O13 Nd1 Nd2 107.94(12) 1_545 .
O1 Nd1 Nd2 88.28(12) . .
O3 Nd1 Nd2 36.67(11) . .
O8 Nd1 Nd2 141.38(11) 1_455 .
W2 Nd1 Nd2 127.64(2) 2_665 .
O4 Nd1 Nd1 137.51(12) . 2
O2 Nd1 Nd1 82.33(12) 2_665 2
O11 Nd1 Nd1 104.56(12) 1_545 2
O8 Nd1 Nd1 36.41(12) 2_655 2
O13 Nd1 Nd1 67.97(12) 1_545 2
O1 Nd1 Nd1 90.49(12) . 2
O3 Nd1 Nd1 148.35(11) . 2
O8 Nd1 Nd1 34.30(11) 1_455 2
W2 Nd1 Nd1 57.39(2) 2_665 2
Nd2 Nd1 Nd1 174.968(17) . 2
O5 Nd2 O3 131.73(16) 2_666 .
O5 Nd2 O10 73.27(18) 2_666 .
O3 Nd2 O10 68.10(17) . .
O5 Nd2 O12 70.53(16) 2_666 .
O3 Nd2 O12 73.80(16) . .
O10 Nd2 O12 77.59(17) . .
O5 Nd2 O6 97.58(17) 2_666 1_655
O3 Nd2 O6 93.54(17) . 1_655
O10 Nd2 O6 139.43(16) . 1_655
O12 Nd2 O6 62.33(16) . 1_655
O5 Nd2 O4 117.94(17) 2_666 .
O3 Nd2 O4 72.70(16) . .
O10 Nd2 O4 68.35(17) . .
O12 Nd2 O4 138.95(16) . .
O6 Nd2 O4 142.34(16) 1_655 .
O5 Nd2 O5 63.23(19) 2_666 .
O3 Nd2 O5 129.71(17) . .
O10 Nd2 O5 76.28(17) . .
O12 Nd2 O5 131.59(16) . .
O6 Nd2 O5 135.60(17) 1_655 .
O4 Nd2 O5 61.53(16) . .
O5 Nd2 O7 81.15(17) 2_666 2_666
O3 Nd2 O7 145.16(17) . 2_666
O10 Nd2 O7 144.59(17) . 2_666
O12 Nd2 O7 116.54(16) . 2_666
O6 Nd2 O7 67.08(16) 1_655 2_666
O4 Nd2 O7 104.51(16) . 2_666
O5 Nd2 O7 70.42(17) . 2_666
O5 Nd2 O9 154.82(17) 2_666 .
O3 Nd2 O9 69.35(16) . .
O10 Nd2 O9 131.91(17) . .
O12 Nd2 O9 110.61(16) . .
O6 Nd2 O9 63.79(16) 1_655 .
O4 Nd2 O9 78.56(16) . .
O5 Nd2 O9 117.23(15) . .
O7 Nd2 O9 76.03(16) 2_666 .
O5 Nd2 Te2 89.64(12) 2_666 .
O3 Nd2 Te2 100.89(12) . .
O10 Nd2 Te2 67.46(12) . .
O12 Nd2 Te2 143.67(12) . .
O6 Nd2 Te2 153.09(11) 1_655 .
O4 Nd2 Te2 30.96(11) . .
O5 Nd2 Te2 30.69(11) . .
O7 Nd2 Te2 88.68(12) 2_666 .
O9 Nd2 Te2 100.23(11) . .
O5 Nd2 Nd1 128.68(13) 2_666 .
O3 Nd2 Nd1 39.16(12) . .
O10 Nd2 Nd1 56.96(13) . .
O12 Nd2 Nd1 106.97(12) . .
O6 Nd2 Nd1 127.63(12) 1_655 .
O4 Nd2 Nd1 34.30(11) . .
O5 Nd2 Nd1 91.61(12) . .
O7 Nd2 Nd1 134.18(11) 2_666 .
O9 Nd2 Nd1 75.94(12) . .
Te2 Nd2 Nd1 61.83(3) . .
O10 W1 O7 101.8(3) . .
O10 W1 O13 104.2(2) . .
O7 W1 O13 101.0(2) . .
O10 W1 O6 96.3(2) . .
O7 W1 O6 91.2(2) . .
O13 W1 O6 153.3(2) . .
O10 W1 O12 160.1(2) . 1_455
O7 W1 O12 97.1(2) . 1_455
O13 W1 O12 78.1(2) . 1_455
O6 W1 O12 76.84(19) . 1_455
O10 W1 O1 79.4(2) . .
O7 W1 O1 168.0(2) . .
O13 W1 O1 90.1(2) . .
O6 W1 O1 76.9(2) . .
O12 W1 O1 80.78(19) 1_455 .
O10 W1 W2 144.49(17) . 1_455
O7 W1 W2 98.35(18) . 1_455
O13 W1 W2 42.79(16) . 1_455
O6 W1 W2 112.29(15) . 1_455
O12 W1 W2 35.54(12) 1_455 1_455
O1 W1 W2 86.78(13) . 1_455
O11 W2 O9 100.9(2) . 1_565
O11 W2 O8 98.5(2) . 1_565
O9 W2 O8 100.4(2) 1_565 1_565
O11 W2 O12 109.9(2) . .
O9 W2 O12 94.3(2) 1_565 .
O8 W2 O12 144.8(2) 1_565 .
O11 W2 O2 85.1(2) . .
O9 W2 O2 173.4(2) 1_565 .
O8 W2 O2 81.21(19) 1_565 .
O12 W2 O2 80.97(19) . .
O11 W2 O13 165.8(2) . 1_655
O9 W2 O13 92.7(2) 1_565 1_655
O8 W2 O13 75.0(2) 1_565 1_655
O12 W2 O13 72.5(2) . 1_655
O2 W2 O13 81.48(19) . 1_655
O11 W2 W1 147.65(15) . 1_655
O9 W2 W1 91.45(18) 1_565 1_655
O8 W2 W1 108.58(16) 1_565 1_655
O12 W2 W1 38.81(15) . 1_655
O2 W2 W1 81.96(14) . 1_655
O13 W2 W1 33.93(12) 1_655 1_655
O11 W2 Nd1 85.34(17) . 2_665
O9 W2 Nd1 140.70(16) 1_565 2_665
O8 W2 Nd1 40.49(15) 1_565 2_665
O12 W2 Nd1 120.21(14) . 2_665
O2 W2 Nd1 41.79(13) . 2_665
O13 W2 Nd1 81.62(13) 1_655 2_665
W1 W2 Nd1 103.755(19) 1_655 2_665
O3 Te1 O1 101.6(2) . 1_655
O3 Te1 O2 99.5(2) . .
O1 Te1 O2 93.0(2) 1_655 .
O3 Te1 O8 82.46(19) . .
O1 Te1 O8 77.00(19) 1_655 .
O2 Te1 O8 170.0(2) . .
O5 Te2 O4 88.7(2) . .
O5 Te2 O6 94.8(2) . .
O4 Te2 O6 98.5(2) . .
O5 Te2 Nd2 44.72(16) . .
O4 Te2 Nd2 44.17(16) . .
O6 Te2 Nd2 96.16(15) . .
Te1 O1 W1 127.6(3) 1_455 .
Te1 O1 Nd1 113.8(2) 1_455 .
W1 O1 Nd1 117.7(2) . .
Te1 O2 W2 132.4(3) . .
Te1 O2 Nd1 123.1(2) . 2_665
W2 O2 Nd1 101.51(18) . 2_665
Te1 O3 Nd2 128.0(2) . .
Te1 O3 Nd1 127.8(2) . .
Nd2 O3 Nd1 104.17(17) . .
Te2 O4 Nd1 132.0(3) . .
Te2 O4 Nd2 104.9(2) . .
Nd1 O4 Nd2 108.14(18) . .
Te2 O5 Nd2 127.5(3) . 2_666
Te2 O5 Nd2 104.6(2) . .
Nd2 O5 Nd2 116.77(19) 2_666 .
Te2 O6 W1 126.8(3) . .
Te2 O6 Nd2 122.3(2) . 1_455
W1 O6 Nd2 110.7(2) . 1_455
W1 O7 Nd2 130.0(3) . 2_666
W2 O8 Nd1 109.3(2) 1_545 2_655
W2 O8 Te1 121.7(2) 1_545 .
Nd1 O8 Te1 110.59(19) 2_655 .
W2 O8 Nd1 110.9(2) 1_545 1_655
Nd1 O8 Nd1 109.30(19) 2_655 1_655
Te1 O8 Nd1 93.79(15) . 1_655
W2 O9 Nd2 134.3(3) 1_545 .
W1 O10 Nd2 143.3(3) . .
W2 O11 Nd1 141.5(3) . 1_565
W2 O12 W1 105.7(2) . 1_655
W2 O12 Nd2 143.7(3) . .
W1 O12 Nd2 110.1(2) 1_655 .
W1 O13 W2 103.3(2) . 1_455
W1 O13 Nd1 148.0(3) . 1_565
W2 O13 Nd1 103.81(19) 1_455 1_565

loop_
_geom_bond_atom_site_label_1
_geom_bond_atom_site_label_2
_geom_bond_distance
_geom_bond_site_symmetry_2
Nd1 O4 2.333(5) .
Nd1 O2 2.422(5) 2_665
Nd1 O11 2.448(5) 1_545
Nd1 O8 2.450(5) 2_655
Nd1 O13 2.479(5) 1_545
Nd1 O1 2.526(5) .
Nd1 O3 2.562(5) .
Nd1 O8 2.580(5) 1_455
Nd1 W2 3.5615(17) 2_665
Nd1 Nd2 3.9341(13) .
Nd1 Nd1 4.1030(14) 2
Nd2 O5 2.407(5) 2_666
Nd2 O3 2.423(5) .
Nd2 O10 2.438(6) .
Nd2 O12 2.456(5) .
Nd2 O6 2.485(5) 1_655
Nd2 O4 2.523(5) .
Nd2 O5 2.545(5) .
Nd2 O7 2.615(5) 2_666
Nd2 O9 2.681(5) .
Nd2 Te2 3.4999(14) .
W1 O10 1.743(6) .
W1 O7 1.776(5) .
W1 O13 1.834(5) .
W1 O6 2.033(5) .
W1 O12 2.081(5) 1_455
W1 O1 2.300(5) .
W1 W2 3.1977(10) 1_455
W2 O11 1.747(5) .
W2 O9 1.767(5) 1_565
W2 O8 1.900(5) 1_565
W2 O12 1.930(5) .
W2 O2 2.172(5) .
W2 O13 2.232(5) 1_655
W2 W1 3.1977(11) 1_655
W2 Nd1 3.5615(17) 2_665
Te1 O3 1.863(5) .
Te1 O1 1.898(5) 1_655
Te1 O2 1.936(5) .
Te1 O8 2.516(5) .
Te2 O5 1.846(5) .
Te2 O4 1.863(5) .
Te2 O6 1.921(5) .
O1 Te1 1.898(5) 1_455
O2 Nd1 2.422(5) 2_665
O5 Nd2 2.407(5) 2_666
O6 Nd2 2.485(5) 1_455
O7 Nd2 2.615(5) 2_666
O8 W2 1.900(5) 1_545
O8 Nd1 2.450(5) 2_655
O8 Nd1 2.580(5) 1_655
O9 W2 1.767(5) 1_545
O11 Nd1 2.448(5) 1_565
O12 W1 2.081(5) 1_655
O13 W2 2.232(5) 1_455
O13 Nd1 2.479(5) 1_565
